data_2104016
loop_
_publ_author_name
'Lind, Hanna'
'Bostr\"om, Magnus'
'Pet\<r\'i\<cek, Vaclav'
'Lidin, Sven'

_publ_section_title
;
 Structure of \d~1~-CoZn~7.8~, an example of a phason
 pinning--unpinning transformation?
;
_journal_issue 6
_journal_name_full 'Acta Crystallographica Section B'
_journal_page_first 720
_journal_page_last 729
_journal_paper_doi 10.1107/S0108768103019694
_journal_volume 59
_journal_year 2003
_chemical_formula_sum 'Co Zn7.8'
_chemical_formula_weight 568.90
_symmetry_cell_setting monoclinic
_audit_creation_method 'Jana2000 Version : 16/05/2003'
_cell_angle_alpha 90
_cell_angle_beta 89.90(3)
_cell_angle_gamma 90
_cell_formula_units_Z 2
_cell_length_a 9.030(2)
_cell_length_b 4.3380(10)
_cell_length_c 12.511(3)
_cell_measurement_reflns_used 2026
_cell_measurement_temperature 293
_cell_measurement_theta_max 48.4
_cell_measurement_theta_min 2.9
_cell_volume 490.1(2)
_computing_data_reduction 'XRED: Data Reduction Program, Stoe and Cie, (1996)'
_computing_publication_material '(Jana2000; Petricek and Dusek, 2000)'
_computing_structure_refinement '(Jana2000; Petricek and Dusek, 2000)'
_diffrn_ambient_temperature 293
_diffrn_measurement_device_type 'STOE IPDS'
_diffrn_measurement_method \q-2\q
_diffrn_radiation_monochromator graphite
_diffrn_radiation_source 'X-ray tube'
_diffrn_radiation_type 'Mo K\a'
_diffrn_radiation_wavelength 0.71069
_diffrn_reflns_av_R_equivalents 0.0750
_diffrn_reflns_limit_h_max 10
_diffrn_reflns_limit_h_min -10
_diffrn_reflns_limit_k_max 5
_diffrn_reflns_limit_k_min 0
_diffrn_reflns_limit_l_max 14
_diffrn_reflns_limit_l_min 0
_diffrn_reflns_number 8488
_diffrn_reflns_theta_max 48.4
_diffrn_reflns_theta_min 2.9
_exptl_absorpt_coefficient_mu 20.290
_exptl_absorpt_correction_T_max 0.7244
_exptl_absorpt_correction_T_min 0.2627
_exptl_absorpt_correction_type 'Numerical from crystal shape'
_exptl_crystal_colour metallic
_exptl_crystal_density_diffrn 3.8539(15)
_exptl_crystal_description tabular
_exptl_crystal_F_000 1006
_exptl_crystal_size_max 0.082
_exptl_crystal_size_mid 0.045
_exptl_crystal_size_min 0.015
_refine_diff_density_max 4.98
_refine_diff_density_min -4.53
_refine_ls_extinction_method none
_refine_ls_goodness_of_fit_ref 2.92
_refine_ls_number_parameters 104
_refine_ls_number_reflns 2026
_refine_ls_R_factor_all 0.1140
_refine_ls_R_factor_gt 0.0624
_refine_ls_shift/su_max 0.0002
_refine_ls_shift/su_mean 0.0000
_refine_ls_structure_factor_coef F
_refine_ls_weighting_details w=1/(\s^2^(F)+0.0001F^2^)
_refine_ls_weighting_scheme sigma
_refine_ls_wR_factor_gt 0.0668
_refine_ls_wR_factor_ref 0.0687
_reflns_number_gt 1095
_reflns_number_total 2026
_reflns_threshold_expression I>3\s(I)
_cod_data_source_file sn5001.cif
_cod_data_source_block global
_cod_database_code 2104016

loop_
_atom_site_label
_atom_site_fract_x
_atom_site_fract_y
_atom_site_fract_z
_atom_site_U_iso_or_equiv
_atom_site_adp_type
_atom_site_calc_flag
_atom_site_occupancy
_atom_site_type_symbol
Co -0.16084(16) -0.3052(4) 0.0879(2) 0.0105(4) Uani d 1 Co
Zn1 -0.21276(11) 0 0.09149(9) 0.0174(3) Uani d 1 Zn
Zn2 0.41599(17) 0 0.02151(12) 0.0215(5) Uani d 1 Zn
Zn3 0.27052(14) 0 0.23105(11) 0.0136(4) Uani d 1 Zn
Zn4 0.07312(9) 0 0.09012(7) 0.0146(3) Uani d 1 Zn
Zn5 -0.43014(9) 0 0.21472(7) 0.0140(3) Uani d 1 Zn

loop_
_atom_site_aniso_label
_atom_site_aniso_U_11
_atom_site_aniso_U_22
_atom_site_aniso_U_33
_atom_site_aniso_U_12
_atom_site_aniso_U_13
_atom_site_aniso_U_23
_atom_site_aniso_type_symbol
Co 0.0060(7) 0.0193(9) 0.0064(7) -0.0114(6) -0.0023(6) 0.0028(6) Co
Zn1 0.0160(5) 0.0225(6) 0.0138(6) 0 0.0030(5) 0 Zn
Zn2 0.0378(9) 0.0081(7) 0.0187(8) 0 -0.0074(7) 0 Zn
Zn3 0.0136(6) 0.0148(7) 0.0126(6) 0 -0.0028(5) 0 Zn
Zn4 0.0160(5) 0.0152(5) 0.0126(5) 0 -0.0005(4) 0 Zn
Zn5 0.0183(5) 0.0097(5) 0.0140(5) 0 0.0032(4) 0 Zn

loop_
_atom_type_symbol
_atom_type_scat_dispersion_real
_atom_type_scat_dispersion_imag
_atom_type_scat_source
Co 0.349 0.972 'International Tables Vol C Tables  4.2.6.8 and 6.1.1.1'
Zn 0.284 1.430 'International Tables Vol C Tables  4.2.6.8 and 6.1.1.1'

loop_
_geom_angle_atom_site_label_1
_geom_angle_atom_site_label_2
_geom_angle_atom_site_label_3
_geom_angle_site_symmetry_1
_geom_angle_site_symmetry_3
_geom_angle_publ_flag
Co Co Zn1 4_555 1_545 yes
Co Co Zn1 4_555 13_545 yes
Co Co Zn1 4_555 3_555 yes
Co Co Zn1 4_555 11_455 yes
Co Co Zn1 4_555 15_445 yes
Co Co Zn1 4_555 15_455 yes
Co Co Zn2 4_555 3_545 yes
Co Co Zn2 4_555 3_555 yes
Co Co Zn2 4_555 15_545 yes
Co Co Zn3 4_555 7_545 yes
Co Co Zn4 4_555 1_545 yes
Co Co Zn4 4_555 . yes
Co Co Zn4 4_555 13_445 yes
Co Co Zn4 4_555 3_545 yes
Co Co Zn4 4_555 3_555 yes
Co Co Zn5 4_555 1_545 yes
Co Co Zn5 4_555 . yes
Co Co Zn5 4_555 13_545 yes
Co Co Zn5 4_555 11_445 yes
Co Co Zn5 4_555 11_455 yes
Co Co Zn5 4_555 15_445 yes
Zn1 Co Zn1 1_545 13_545 yes
Zn1 Co Zn1 1_545 3_555 yes
Zn1 Co Zn1 1_545 11_455 yes
Zn1 Co Zn1 1_545 15_445 yes
Zn1 Co Zn1 1_545 15_455 yes
Zn1 Co Zn2 1_545 3_545 yes
Zn1 Co Zn2 1_545 3_555 yes
Zn1 Co Zn2 1_545 15_545 yes
Zn1 Co Zn3 1_545 7_545 yes
Zn1 Co Zn4 1_545 1_545 yes
Zn1 Co Zn4 1_545 . yes
Zn1 Co Zn4 1_545 13_445 yes
Zn1 Co Zn4 1_545 3_545 yes
Zn1 Co Zn4 1_545 3_555 yes
Zn1 Co Zn5 1_545 1_545 yes
Zn1 Co Zn5 1_545 . yes
Zn1 Co Zn5 1_545 13_545 yes
Zn1 Co Zn5 1_545 11_445 yes
Zn1 Co Zn5 1_545 11_455 yes
Zn1 Co Zn5 1_545 15_445 yes
Zn1 Co Zn1 15_445 1_545 yes
Zn1 Co Zn1 15_445 13_545 yes
Zn1 Co Zn1 15_445 3_555 yes
Zn1 Co Zn1 15_445 11_455 yes
Zn1 Co Zn1 15_445 15_455 yes
Zn1 Co Zn2 15_445 3_545 yes
Zn1 Co Zn2 15_445 3_555 yes
Zn1 Co Zn2 15_445 15_545 yes
Zn1 Co Zn3 15_445 7_545 yes
Zn1 Co Zn4 15_445 1_545 yes
Zn1 Co Zn4 15_445 . yes
Zn1 Co Zn4 15_445 13_445 yes
Zn1 Co Zn4 15_445 3_545 yes
Zn1 Co Zn4 15_445 3_555 yes
Zn1 Co Zn5 15_445 1_545 yes
Zn1 Co Zn5 15_445 . yes
Zn1 Co Zn5 15_445 13_545 yes
Zn1 Co Zn5 15_445 11_445 yes
Zn1 Co Zn5 15_445 11_455 yes
Zn1 Co Zn5 15_445 15_445 yes
Zn2 Co Zn2 3_555 3_545 yes
Zn2 Co Zn2 3_555 15_545 yes
Zn2 Co Zn3 3_555 7_545 yes
Zn2 Co Zn4 3_555 1_545 yes
Zn2 Co Zn4 3_555 . yes
Zn2 Co Zn4 3_555 13_445 yes
Zn2 Co Zn4 3_555 3_545 yes
Zn2 Co Zn4 3_555 3_555 yes
Zn2 Co Zn5 3_555 1_545 yes
Zn2 Co Zn5 3_555 . yes
Zn2 Co Zn5 3_555 13_545 yes
Zn2 Co Zn5 3_555 11_445 yes
Zn2 Co Zn5 3_555 11_455 yes
Zn2 Co Zn5 3_555 15_445 yes
Zn2 Co Zn2 15_545 3_545 yes
Zn2 Co Zn2 15_545 3_555 yes
Zn2 Co Zn3 15_545 7_545 yes
Zn2 Co Zn4 15_545 1_545 yes
Zn2 Co Zn4 15_545 . yes
Zn2 Co Zn4 15_545 13_445 yes
Zn2 Co Zn4 15_545 3_545 yes
Zn2 Co Zn4 15_545 3_555 yes
Zn2 Co Zn5 15_545 1_545 yes
Zn2 Co Zn5 15_545 . yes
Zn2 Co Zn5 15_545 13_545 yes
Zn2 Co Zn5 15_545 11_445 yes
Zn2 Co Zn5 15_545 11_455 yes
Zn2 Co Zn5 15_545 15_445 yes
Zn3 Co Zn4 7_545 1_545 yes
Zn3 Co Zn4 7_545 . yes
Zn3 Co Zn4 7_545 13_445 yes
Zn3 Co Zn4 7_545 3_545 yes
Zn3 Co Zn4 7_545 3_555 yes
Zn3 Co Zn5 7_545 1_545 yes
Zn3 Co Zn5 7_545 . yes
Zn3 Co Zn5 7_545 13_545 yes
Zn3 Co Zn5 7_545 11_445 yes
Zn3 Co Zn5 7_545 11_455 yes
Zn3 Co Zn5 7_545 15_445 yes
Zn4 Co Zn4 1_545 . yes
Zn4 Co Zn4 1_545 13_445 yes
Zn4 Co Zn4 1_545 3_545 yes
Zn4 Co Zn4 1_545 3_555 yes
Zn4 Co Zn5 1_545 1_545 yes
Zn4 Co Zn5 1_545 . yes
Zn4 Co Zn5 1_545 13_545 yes
Zn4 Co Zn5 1_545 11_445 yes
Zn4 Co Zn5 1_545 11_455 yes
Zn4 Co Zn5 1_545 15_445 yes
Zn4 Co Zn4 . 1_545 yes
Zn4 Co Zn4 . 13_445 yes
Zn4 Co Zn4 . 3_545 yes
Zn4 Co Zn4 . 3_555 yes
Zn4 Co Zn5 . 1_545 yes
Zn4 Co Zn5 . . yes
Zn4 Co Zn5 . 13_545 yes
Zn4 Co Zn5 . 11_445 yes
Zn4 Co Zn5 . 11_455 yes
Zn4 Co Zn5 . 15_445 yes
Zn4 Co Zn4 13_445 1_545 yes
Zn4 Co Zn4 13_445 . yes
Zn4 Co Zn4 13_445 3_545 yes
Zn4 Co Zn4 13_445 3_555 yes
Zn4 Co Zn5 13_445 1_545 yes
Zn4 Co Zn5 13_445 . yes
Zn4 Co Zn5 13_445 13_545 yes
Zn4 Co Zn5 13_445 11_445 yes
Zn4 Co Zn5 13_445 11_455 yes
Zn4 Co Zn5 13_445 15_445 yes
Zn4 Co Zn4 3_545 1_545 yes
Zn4 Co Zn4 3_545 . yes
Zn4 Co Zn4 3_545 13_445 yes
Zn4 Co Zn4 3_545 3_555 yes
Zn4 Co Zn5 3_545 1_545 yes
Zn4 Co Zn5 3_545 . yes
Zn4 Co Zn5 3_545 13_545 yes
Zn4 Co Zn5 3_545 11_445 yes
Zn4 Co Zn5 3_545 11_455 yes
Zn4 Co Zn5 3_545 15_445 yes
Zn4 Co Zn4 3_555 1_545 yes
Zn4 Co Zn4 3_555 . yes
Zn4 Co Zn4 3_555 13_445 yes
Zn4 Co Zn4 3_555 3_545 yes
Zn4 Co Zn5 3_555 1_545 yes
Zn4 Co Zn5 3_555 . yes
Zn4 Co Zn5 3_555 13_545 yes
Zn4 Co Zn5 3_555 11_445 yes
Zn4 Co Zn5 3_555 11_455 yes
Zn4 Co Zn5 3_555 15_445 yes
Zn5 Co Zn5 . 1_545 yes
Zn5 Co Zn5 . 13_545 yes
Zn5 Co Zn5 . 11_445 yes
Zn5 Co Zn5 . 11_455 yes
Zn5 Co Zn5 . 15_445 yes
Zn5 Co Zn5 13_545 1_545 yes
Zn5 Co Zn5 13_545 . yes
Zn5 Co Zn5 13_545 11_445 yes
Zn5 Co Zn5 13_545 11_455 yes
Zn5 Co Zn5 13_545 15_445 yes
Zn5 Co Zn5 11_445 1_545 yes
Zn5 Co Zn5 11_445 . yes
Zn5 Co Zn5 11_445 13_545 yes
Zn5 Co Zn5 11_445 11_455 yes
Zn5 Co Zn5 11_445 15_445 yes
Zn5 Co Zn5 11_455 1_545 yes
Zn5 Co Zn5 11_455 . yes
Zn5 Co Zn5 11_455 13_545 yes
Zn5 Co Zn5 11_455 11_445 yes
Zn5 Co Zn5 11_455 15_445 yes

loop_
_geom_bond_atom_site_label_1
_geom_bond_atom_site_label_2
_geom_bond_site_symmetry_2
_geom_bond_publ_flag
Co Co 4_555 yes
Co Zn1 1_545 yes
Co Zn1 15_445 yes
Co Zn2 3_555 yes
Co Zn2 15_545 yes
Co Zn3 7_545 yes
Co Zn4 1_545 yes
Co Zn4 . yes
Co Zn4 13_445 yes
Co Zn4 3_545 yes
Co Zn4 3_555 yes
Co Zn5 . yes
Co Zn5 13_545 yes
Co Zn5 11_445 yes
Co Zn5 11_455 yes
